data_1568538
loop_
_publ_author_name
'Nan, Jiang'
'Ren, Xin'
'Yan, Qiang'
'Liu, Shilei'
'Wang, Jing'
'Ma, Yangmin'
'Szostak, Michal'

_publ_section_title
;
 Hypervalent iodine-promoted twofold oxidative coupling of amines with
 amides and thioamides: chemoselective pathway to oxazoles and thiazoles.
;
_journal_issue 12
_journal_name_full 'Chemical science'
_journal_page_first 3338
_journal_page_last 3345
_journal_paper_doi 10.1039/d3sc00301a
_journal_volume 14
_journal_year 2023
_chemical_formula_sum 'C13 H12 N2 O'
_chemical_formula_weight 212.25
_space_group_crystal_system monoclinic
_space_group_IT_number 14
_space_group_name_Hall '-P 2yn'
_space_group_name_H-M_alt 'P 1 21/n 1'
_atom_sites_solution_hydrogens geom
_audit_block_doi 10.5517/ccdc.csd.cc2dn7kw
_audit_creation_method SHELXL-2018/3
_audit_update_record
;
2022-12-02 deposited with the CCDC.	2023-02-27 downloaded from the CCDC.
;
_cell_angle_alpha 90
_cell_angle_beta 92.679(10)
_cell_angle_gamma 90
_cell_formula_units_Z 4
_cell_length_a 6.4010(19)
_cell_length_b 7.613(2)
_cell_length_c 22.401(6)
_cell_measurement_reflns_used 4266
_cell_measurement_temperature 276(2)
_cell_measurement_theta_max 27.11
_cell_measurement_theta_min 2.83
_cell_volume 1090.4(5)
_computing_cell_refinement 'Bruker SAINT'
_computing_data_collection 'Bruker APEX2'
_computing_data_reduction 'Bruker SAINT'
_computing_molecular_graphics 'Bruker SHELXTL'
_computing_publication_material 'Bruker SHELXTL'
_computing_structure_refinement 'SHELXL-2018/3 (Sheldrick, 2018)'
_computing_structure_solution 'SHELXS-97 (Sheldrick 2008)'
_diffrn_ambient_temperature 276(2)
_diffrn_measured_fraction_theta_full 0.999
_diffrn_measured_fraction_theta_max 0.994
_diffrn_measurement_device_type 'Bruker APEX-II CCD'
_diffrn_measurement_method '\f and \w scans'
_diffrn_radiation_type MoK\a
_diffrn_radiation_wavelength 0.71073
_diffrn_reflns_av_R_equivalents 0.0626
_diffrn_reflns_av_unetI/netI 0.0435
_diffrn_reflns_Laue_measured_fraction_full 0.999
_diffrn_reflns_Laue_measured_fraction_max 0.994
_diffrn_reflns_limit_h_max 8
_diffrn_reflns_limit_h_min -8
_diffrn_reflns_limit_k_max 9
_diffrn_reflns_limit_k_min -9
_diffrn_reflns_limit_l_max 29
_diffrn_reflns_limit_l_min -29
_diffrn_reflns_number 19834
_diffrn_reflns_point_group_measured_fraction_full 0.999
_diffrn_reflns_point_group_measured_fraction_max 0.994
_diffrn_reflns_theta_full 25.242
_diffrn_reflns_theta_max 27.677
_diffrn_reflns_theta_min 2.826
_exptl_absorpt_coefficient_mu 0.084
_exptl_absorpt_correction_type none
_exptl_crystal_colour red
_exptl_crystal_density_diffrn 1.293
_exptl_crystal_description block
_exptl_crystal_F_000 448
_exptl_crystal_size_max 0.140
_exptl_crystal_size_mid 0.130
_exptl_crystal_size_min 0.120
_refine_diff_density_max 0.201
_refine_diff_density_min -0.201
_refine_diff_density_rms 0.042
_refine_ls_extinction_method none
_refine_ls_goodness_of_fit_ref 1.062
_refine_ls_hydrogen_treatment constr
_refine_ls_matrix_type full
_refine_ls_number_parameters 147
_refine_ls_number_reflns 2529
_refine_ls_number_restraints 0
_refine_ls_restrained_S_all 1.062
_refine_ls_R_factor_all 0.1165
_refine_ls_R_factor_gt 0.0740
_refine_ls_shift/su_max 0.029
_refine_ls_shift/su_mean 0.001
_refine_ls_structure_factor_coef Fsqd
_refine_ls_weighting_details 'w=1/[\s^2^(Fo^2^)+(0.0789P)^2^+0.5353P] where P=(Fo^2^+2Fc^2^)/3'
_refine_ls_weighting_scheme calc
_refine_ls_wR_factor_gt 0.1680
_refine_ls_wR_factor_ref 0.1873
_reflns_Friedel_coverage 0.000
_reflns_number_gt 1678
_reflns_number_total 2529
_reflns_threshold_expression 'I > 2\s(I)'
_cod_data_source_file d3sc00301a2.cif
_cod_data_source_block SUST_3246_0m
_cod_depositor_comments 'Adding full bibliography for 1568538--1568539.cif.'
_cod_original_sg_symbol_H-M 'P 21/n'
_cod_database_code 1568538
_shelx_shelxl_version_number 2018/3
_shelx_space_group_comment
;
The symmetry employed for this shelxl refinement is uniquely defined
by the following loop, which should always be used as a source of
symmetry information in preference to the above space-group names.
They are only intended as comments.
;
_shelx_estimated_absorpt_t_min 0.988
_shelx_estimated_absorpt_t_max 0.990

loop_
_space_group_symop_operation_xyz
'x, y, z'
'-x+1/2, y+1/2, -z+1/2'
'-x, -y, -z'
'x-1/2, -y-1/2, z-1/2'

loop_
_atom_site_label
_atom_site_type_symbol
_atom_site_fract_x
_atom_site_fract_y
_atom_site_fract_z
_atom_site_U_iso_or_equiv
_atom_site_adp_type
_atom_site_occupancy
_atom_site_site_symmetry_order
_atom_site_calc_flag
_atom_site_refinement_flags_posn
_atom_site_refinement_flags_adp
_atom_site_refinement_flags_occupancy
_atom_site_disorder_assembly
_atom_site_disorder_group
C1 C 0.5342(4) 0.6693(3) 0.34305(11) 0.0429(6) Uani 1 1 d . . . . .
C2 C 0.3552(4) 0.7229(4) 0.30764(11) 0.0524(7) Uani 1 1 d . . . . .
H2 H 0.244085 0.777873 0.325336 0.063 Uiso 1 1 calc R U . . .
C3 C 0.3478(5) 0.6933(4) 0.24783(13) 0.0668(9) Uani 1 1 d . . . . .
H3 H 0.230887 0.728773 0.224740 0.080 Uiso 1 1 calc R U . . .
C4 C 0.5121(6) 0.6107(5) 0.22041(13) 0.0727(10) Uani 1 1 d . . . . .
H4 H 0.502779 0.590060 0.179454 0.087 Uiso 1 1 calc R U . . .
C5 C 0.6865(5) 0.5599(4) 0.25322(14) 0.0639(8) Uani 1 1 d . . . . .
H5 H 0.795299 0.505653 0.234182 0.077 Uiso 1 1 calc R U . . .
C6 C 0.7051(4) 0.5880(3) 0.31543(12) 0.0500(7) Uani 1 1 d . . . . .
C7 C 0.8856(4) 0.5353(4) 0.35099(13) 0.0559(7) Uani 1 1 d . . . . .
H7 H 0.996266 0.483296 0.332151 0.067 Uiso 1 1 calc R U . . .
C8 C 0.9020(4) 0.5581(4) 0.41110(14) 0.0551(7) Uani 1 1 d . . . . .
H8 H 1.021866 0.523937 0.433132 0.066 Uiso 1 1 calc R U . . .
C9 C 0.7329(4) 0.6347(3) 0.43905(11) 0.0416(6) Uani 1 1 d . . . . .
C10 C 0.5602(3) 0.6869(3) 0.40492(11) 0.0393(6) Uani 1 1 d . . . . .
C11 C 0.5185(4) 0.7439(3) 0.49819(11) 0.0398(6) Uani 1 1 d . . . . .
C12 C 0.2085(4) 0.8761(4) 0.53767(13) 0.0548(7) Uani 1 1 d . . . . .
H12A H 0.186829 0.926709 0.498620 0.082 Uiso 1 1 calc R U . . .
H12B H 0.188598 0.964502 0.567436 0.082 Uiso 1 1 calc R U . . .
H12C H 0.110266 0.782471 0.542508 0.082 Uiso 1 1 calc R U . . .
C13 C 0.5209(5) 0.8007(4) 0.60337(12) 0.0612(8) Uani 1 1 d . . . . .
H13A H 0.655574 0.746242 0.600958 0.092 Uiso 1 1 calc R U . . .
H13B H 0.436977 0.733331 0.629425 0.092 Uiso 1 1 calc R U . . .
H13C H 0.538010 0.917635 0.618842 0.092 Uiso 1 1 calc R U . . .
N1 N 0.7033(3) 0.6707(3) 0.49918(9) 0.0457(5) Uani 1 1 d . . . . .
N2 N 0.4188(3) 0.8079(3) 0.54437(9) 0.0491(6) Uani 1 1 d . . . . .
O1 O 0.4184(2) 0.7586(2) 0.44309(7) 0.0414(4) Uani 1 1 d . . . . .

loop_
_atom_site_aniso_label
_atom_site_aniso_U_11
_atom_site_aniso_U_22
_atom_site_aniso_U_33
_atom_site_aniso_U_23
_atom_site_aniso_U_13
_atom_site_aniso_U_12
C1 0.0474(14) 0.0350(12) 0.0464(14) 0.0067(11) 0.0033(11) -0.0069(10)
C2 0.0558(16) 0.0548(16) 0.0462(16) 0.0067(12) -0.0013(12) -0.0083(13)
C3 0.076(2) 0.080(2) 0.0443(17) 0.0096(15) -0.0067(15) -0.0178(17)
C4 0.103(3) 0.078(2) 0.0386(16) -0.0020(15) 0.0109(17) -0.019(2)
C5 0.079(2) 0.0578(17) 0.0569(18) -0.0025(14) 0.0234(16) -0.0090(15)
C6 0.0599(16) 0.0372(13) 0.0540(16) 0.0033(12) 0.0138(13) -0.0070(12)
C7 0.0518(16) 0.0498(16) 0.0674(19) 0.0016(14) 0.0168(14) -0.0002(13)
C8 0.0405(14) 0.0508(15) 0.074(2) 0.0054(14) -0.0009(13) 0.0029(12)
C9 0.0378(12) 0.0374(12) 0.0490(15) 0.0065(11) -0.0042(10) -0.0024(10)
C10 0.0371(12) 0.0342(12) 0.0468(14) 0.0020(10) 0.0025(10) -0.0028(9)
C11 0.0401(13) 0.0370(12) 0.0413(13) 0.0067(10) -0.0081(10) -0.0059(10)
C12 0.0542(16) 0.0537(16) 0.0571(17) 0.0020(13) 0.0086(12) 0.0014(13)
C13 0.075(2) 0.0637(18) 0.0444(16) 0.0015(13) -0.0056(14) -0.0055(15)
N1 0.0400(11) 0.0458(12) 0.0504(13) 0.0053(10) -0.0062(9) -0.0007(9)
N2 0.0490(12) 0.0579(13) 0.0398(12) 0.0008(10) -0.0031(10) 0.0019(10)
O1 0.0389(9) 0.0433(9) 0.0414(9) 0.0023(7) -0.0033(7) 0.0026(7)

loop_
_atom_type_symbol
_atom_type_description
_atom_type_scat_dispersion_real
_atom_type_scat_dispersion_imag
_atom_type_scat_source
C C 0.0033 0.0016 'International Tables Vol C Tables 4.2.6.8 and 6.1.1.4'
H H 0.0000 0.0000 'International Tables Vol C Tables 4.2.6.8 and 6.1.1.4'
N N 0.0061 0.0033 'International Tables Vol C Tables 4.2.6.8 and 6.1.1.4'
O O 0.0106 0.0060 'International Tables Vol C Tables 4.2.6.8 and 6.1.1.4'

loop_
_geom_angle_atom_site_label_1
_geom_angle_atom_site_label_2
_geom_angle_atom_site_label_3
_geom_angle
_geom_angle_site_symmetry_1
_geom_angle_site_symmetry_3
_geom_angle_publ_flag
C10 C1 C6 114.5(2) . . ?
C10 C1 C2 125.6(2) . . ?
C6 C1 C2 119.8(2) . . ?
C3 C2 C1 119.5(3) . . ?
C2 C3 C4 121.2(3) . . ?
C5 C4 C3 120.4(3) . . ?
C4 C5 C6 121.3(3) . . ?
C5 C6 C1 117.7(3) . . ?
C5 C6 C7 122.5(3) . . ?
C1 C6 C7 119.8(3) . . ?
C8 C7 C6 122.7(3) . . ?
C7 C8 C9 118.1(2) . . ?
C10 C9 N1 109.8(2) . . ?
C10 C9 C8 119.3(2) . . ?
N1 C9 C8 130.9(2) . . ?
C9 C10 O1 107.7(2) . . ?
C9 C10 C1 125.5(2) . . ?
O1 C10 C1 126.8(2) . . ?
N1 C11 N2 127.5(2) . . ?
N1 C11 O1 115.8(2) . . ?
N2 C11 O1 116.7(2) . . ?
C11 N1 C9 103.4(2) . . ?
C11 N2 C12 121.9(2) . . ?
C11 N2 C13 118.8(2) . . ?
C12 N2 C13 119.2(2) . . ?
C11 O1 C10 103.39(18) . . ?

loop_
_geom_bond_atom_site_label_1
_geom_bond_atom_site_label_2
_geom_bond_distance
_geom_bond_site_symmetry_2
_geom_bond_publ_flag
C1 C10 1.395(3) . ?
C1 C6 1.423(4) . ?
C1 C2 1.422(4) . ?
C2 C3 1.357(4) . ?
C3 C4 1.392(5) . ?
C4 C5 1.364(4) . ?
C5 C6 1.409(4) . ?
C6 C7 1.430(4) . ?
C7 C8 1.357(4) . ?
C8 C9 1.402(4) . ?
C9 C10 1.373(3) . ?
C9 N1 1.396(3) . ?
C10 O1 1.388(3) . ?
C11 N1 1.307(3) . ?
C11 N2 1.333(3) . ?
C11 O1 1.368(3) . ?
C12 N2 1.444(3) . ?
C13 N2 1.448(3) . ?

loop_
_geom_torsion_atom_site_label_1
_geom_torsion_atom_site_label_2
_geom_torsion_atom_site_label_3
_geom_torsion_atom_site_label_4
_geom_torsion
_geom_torsion_site_symmetry_1
_geom_torsion_site_symmetry_2
_geom_torsion_site_symmetry_3
_geom_torsion_site_symmetry_4
_geom_torsion_publ_flag
C10 C1 C2 C3 -178.1(2) . . . . ?
C6 C1 C2 C3 1.0(4) . . . . ?
C1 C2 C3 C4 0.2(4) . . . . ?
C2 C3 C4 C5 -1.0(5) . . . . ?
C3 C4 C5 C6 0.5(5) . . . . ?
C4 C5 C6 C1 0.8(4) . . . . ?
C4 C5 C6 C7 179.7(3) . . . . ?
C10 C1 C6 C5 177.7(2) . . . . ?
C2 C1 C6 C5 -1.5(3) . . . . ?
C10 C1 C6 C7 -1.3(3) . . . . ?
C2 C1 C6 C7 179.5(2) . . . . ?
C5 C6 C7 C8 -178.3(3) . . . . ?
C1 C6 C7 C8 0.6(4) . . . . ?
C6 C7 C8 C9 0.8(4) . . . . ?
C7 C8 C9 C10 -1.3(4) . . . . ?
C7 C8 C9 N1 178.5(2) . . . . ?
N1 C9 C10 O1 0.6(3) . . . . ?
C8 C9 C10 O1 -179.6(2) . . . . ?
N1 C9 C10 C1 -179.2(2) . . . . ?
C8 C9 C10 C1 0.6(4) . . . . ?
C6 C1 C10 C9 0.7(3) . . . . ?
C2 C1 C10 C9 179.9(2) . . . . ?
C6 C1 C10 O1 -179.1(2) . . . . ?
C2 C1 C10 O1 0.1(4) . . . . ?
N2 C11 N1 C9 -177.9(2) . . . . ?
O1 C11 N1 C9 1.0(3) . . . . ?
C10 C9 N1 C11 -0.9(3) . . . . ?
C8 C9 N1 C11 179.3(3) . . . . ?
N1 C11 N2 C12 -176.1(2) . . . . ?
O1 C11 N2 C12 5.0(3) . . . . ?
N1 C11 N2 C13 0.8(4) . . . . ?
O1 C11 N2 C13 -178.0(2) . . . . ?
N1 C11 O1 C10 -0.6(3) . . . . ?
N2 C11 O1 C10 178.3(2) . . . . ?
C9 C10 O1 C11 0.0(2) . . . . ?
C1 C10 O1 C11 179.8(2) . . . . ?
